data_2236611
loop_
_publ_author_name
'Yokota, Ruri'
'Kitamura, Chitoshi'
'Kawase, Takeshi'

_publ_section_title
;
 9,10-Dibromophenanthrene
;
_journal_coeditor_code RZ5013
_journal_issue 11
_journal_name_full 'Acta Crystallographica Section E'
_journal_page_first o3174
_journal_paper_doi 10.1107/S1600536812042353
_journal_volume 68
_journal_year 2012
_chemical_formula_iupac 'C14 H8 Br2'
_chemical_formula_moiety 'C14 H8 Br2'
_chemical_formula_sum 'C14 H8 Br2'
_chemical_formula_weight 336.02
_chemical_name_systematic
;
9,10-Dibromophenanthrene
;
_space_group_IT_number 15
_symmetry_cell_setting monoclinic
_symmetry_space_group_name_Hall '-C 2yc'
_symmetry_space_group_name_H-M 'C 1 2/c 1'
_atom_sites_solution_hydrogens geom
_atom_sites_solution_primary direct
_cell_angle_alpha 90
_cell_angle_beta 114.499(2)
_cell_angle_gamma 90
_cell_formula_units_Z 4
_cell_length_a 18.2630(15)
_cell_length_b 9.0963(8)
_cell_length_c 7.3025(6)
_cell_measurement_reflns_used 3170
_cell_measurement_temperature 223
_cell_measurement_theta_max 27.445
_cell_measurement_theta_min 3.03
_cell_volume 1103.91(16)
_computing_cell_refinement 'PROCESS-AUTO (Rigaku, 1998)'
_computing_data_collection 'RAPID-AUTO (Rigaku, 1999)'
_computing_data_reduction 'PROCESS-AUTO (Rigaku, 1998)'
_computing_molecular_graphics 'ORTEP-3 for Windows (Farrugia, 1997)'
_computing_publication_material 'WinGX (Farrugia, 1999)'
_computing_structure_refinement 'SHELXL97 (Sheldrick, 2008)'
_computing_structure_solution 'SIR2004 (Burla <i>et al.</i>, 2005)'
_diffrn_ambient_temperature 223
_diffrn_detector_area_resol_mean 10
_diffrn_measured_fraction_theta_full 0.993
_diffrn_measured_fraction_theta_max 0.993
_diffrn_measurement_device_type 'Rigaku R-AXIS RAPID'
_diffrn_measurement_method \w
_diffrn_radiation_monochromator graphite
_diffrn_radiation_type MoK\a
_diffrn_radiation_wavelength 0.71073
_diffrn_reflns_av_R_equivalents 0.0275
_diffrn_reflns_limit_h_max 23
_diffrn_reflns_limit_h_min -23
_diffrn_reflns_limit_k_max 11
_diffrn_reflns_limit_k_min -11
_diffrn_reflns_limit_l_max 9
_diffrn_reflns_limit_l_min -9
_diffrn_reflns_number 5151
_diffrn_reflns_theta_full 27.47
_diffrn_reflns_theta_max 27.47
_diffrn_reflns_theta_min 3.58
_diffrn_standards_number 0
_exptl_absorpt_coefficient_mu 7.307
_exptl_absorpt_correction_T_max 0.5575
_exptl_absorpt_correction_T_min 0.1601
_exptl_absorpt_correction_type numerical
_exptl_absorpt_process_details '(NUMABS; Higashi, 1999)'
_exptl_crystal_colour colourless
_exptl_crystal_density_diffrn 2.022
_exptl_crystal_density_method 'not measured'
_exptl_crystal_description needle
_exptl_crystal_F_000 648
_exptl_crystal_size_max 0.5
_exptl_crystal_size_mid 0.1
_exptl_crystal_size_min 0.08
_refine_diff_density_max 0.669
_refine_diff_density_min -1.488
_refine_ls_extinction_method none
_refine_ls_goodness_of_fit_ref 1.254
_refine_ls_hydrogen_treatment constr
_refine_ls_matrix_type full
_refine_ls_number_parameters 73
_refine_ls_number_reflns 1257
_refine_ls_number_restraints 0
_refine_ls_restrained_S_all 1.254
_refine_ls_R_factor_all 0.0496
_refine_ls_R_factor_gt 0.0333
_refine_ls_shift/su_max 0
_refine_ls_shift/su_mean 0
_refine_ls_structure_factor_coef Fsqd
_refine_ls_weighting_details 'calc w=1/[\s^2^(Fo^2^)+(0.0313P)^2^+8.7358P] where P=(Fo^2^+2Fc^2^)/3'
_refine_ls_weighting_scheme calc
_refine_ls_wR_factor_gt 0.0755
_refine_ls_wR_factor_ref 0.1162
_reflns_number_gt 1011
_reflns_number_total 1257
_reflns_threshold_expression >2\s(I)
_cod_data_source_file rz5013.cif
_cod_data_source_block I
_cod_original_sg_symbol_H-M 'C 2/c'
_cod_database_code 2236611
_cod_database_fobs_code 2236611

loop_
_symmetry_equiv_pos_as_xyz
'x, y, z'
'-x, y, -z+1/2'
'x+1/2, y+1/2, z'
'-x+1/2, y+1/2, -z+1/2'
'-x, -y, -z'
'x, -y, z-1/2'
'-x+1/2, -y+1/2, -z'
'x+1/2, -y+1/2, z-1/2'

loop_
_atom_site_type_symbol
_atom_site_label
_atom_site_fract_x
_atom_site_fract_y
_atom_site_fract_z
_atom_site_U_iso_or_equiv
_atom_site_adp_type
_atom_site_calc_flag
_atom_site_refinement_flags
_atom_site_occupancy
_atom_site_symmetry_multiplicity
C C1 0.3372(3) 0.4275(6) 0.2001(7) 0.0341(11) Uani d . 1 1
H H1 0.3099 0.3382 0.1903 0.041 Uiso calc R 1 1
C C2 0.2976(3) 0.5571(7) 0.1900(8) 0.0395(12) Uani d . 1 1
H H2 0.2438 0.5564 0.1738 0.047 Uiso calc R 1 1
C C3 0.3375(3) 0.6900(6) 0.2037(8) 0.0388(12) Uani d . 1 1
H H3 0.3103 0.7791 0.1962 0.047 Uiso calc R 1 1
C C4 0.4163(3) 0.6916(5) 0.2284(7) 0.0320(10) Uani d . 1 1
H H4 0.4425 0.7822 0.2387 0.038 Uiso calc R 1 1
C C5 0.4586(3) 0.5595(5) 0.2384(6) 0.0248(9) Uani d . 1 1
C C6 0.4168(3) 0.4248(5) 0.2245(6) 0.0257(9) Uani d . 1 1
C C7 0.4612(3) 0.2907(5) 0.2373(7) 0.0268(9) Uani d . 1 1
Br Br1 0.40654(4) 0.11098(6) 0.22296(10) 0.0491(2) Uani d . 1 1

loop_
_atom_site_aniso_label
_atom_site_aniso_U_11
_atom_site_aniso_U_22
_atom_site_aniso_U_33
_atom_site_aniso_U_12
_atom_site_aniso_U_13
_atom_site_aniso_U_23
C1 0.034(2) 0.039(3) 0.031(2) -0.005(2) 0.015(2) -0.001(2)
C2 0.025(2) 0.058(3) 0.036(3) 0.011(2) 0.013(2) 0.001(2)
C3 0.033(3) 0.042(3) 0.037(3) 0.014(2) 0.010(2) 0.001(2)
C4 0.036(2) 0.027(2) 0.032(2) 0.0076(19) 0.012(2) -0.0008(19)
C5 0.028(2) 0.025(2) 0.020(2) 0.0015(17) 0.0090(18) -0.0012(16)
C6 0.027(2) 0.028(2) 0.020(2) 0.0002(17) 0.0083(18) 0.0004(17)
C7 0.033(2) 0.021(2) 0.029(2) -0.0036(17) 0.015(2) -0.0008(17)
Br1 0.0552(4) 0.0270(3) 0.0752(5) -0.0125(2) 0.0373(3) -0.0035(3)

loop_
_atom_type_symbol
_atom_type_description
_atom_type_scat_dispersion_real
_atom_type_scat_dispersion_imag
_atom_type_scat_source
C C 0.0033 0.0016 'International Tables Vol C Tables 4.2.6.8 and 6.1.1.4'
H H 0 0 'International Tables Vol C Tables 4.2.6.8 and 6.1.1.4'
Br Br -0.2901 2.4595 'International Tables Vol C Tables 4.2.6.8 and 6.1.1.4'

loop_
_geom_angle_atom_site_label_1
_geom_angle_atom_site_label_2
_geom_angle_atom_site_label_3
_geom_angle_site_symmetry_1
_geom_angle_site_symmetry_3
_geom_angle
C2 C1 C6 . . 121.5(5)
C2 C1 H1 . . 119.2
C6 C1 H1 . . 119.2
C1 C2 C3 . . 119.7(5)
C1 C2 H2 . . 120.2
C3 C2 H2 . . 120.2
C4 C3 C2 . . 120.4(5)
C4 C3 H3 . . 119.8
C2 C3 H3 . . 119.8
C3 C4 C5 . . 121.2(5)
C3 C4 H4 . . 119.4
C5 C4 H4 . . 119.4
C4 C5 C6 . . 117.5(4)
C4 C5 C5 . 2_655 121.8(3)
C6 C5 C5 . 2_655 120.7(3)
C1 C6 C5 . . 119.7(4)
C1 C6 C7 . . 123.5(4)
C5 C6 C7 . . 116.8(4)
C7 C7 C6 2_655 . 122.5(2)
C7 C7 Br1 2_655 . 120.42(14)
C6 C7 Br1 . . 117.1(3)

loop_
_geom_bond_atom_site_label_1
_geom_bond_atom_site_label_2
_geom_bond_site_symmetry_2
_geom_bond_distance
C1 C2 . 1.369(7)
C1 C6 . 1.389(6)
C1 H1 . 0.94
C2 C3 . 1.393(8)
C2 H2 . 0.94
C3 C4 . 1.375(7)
C3 H3 . 0.94
C4 C5 . 1.415(6)
C4 H4 . 0.94
C5 C6 . 1.424(6)
C5 C5 2_655 1.449(9)
C6 C7 . 1.447(6)
C7 C7 2_655 1.349(9)
C7 Br1 . 1.896(4)

loop_
_geom_torsion_atom_site_label_1
_geom_torsion_atom_site_label_2
_geom_torsion_atom_site_label_3
_geom_torsion_atom_site_label_4
_geom_torsion_site_symmetry_1
_geom_torsion_site_symmetry_4
_geom_torsion
C6 C1 C2 C3 . . 0.2(8)
C1 C2 C3 C4 . . -0.3(8)
C2 C3 C4 C5 . . 0.6(7)
C3 C4 C5 C6 . . -0.8(7)
C3 C4 C5 C5 . 2_655 179.2(5)
C2 C1 C6 C5 . . -0.4(7)
C2 C1 C6 C7 . . 179.6(5)
C4 C5 C6 C1 . . 0.6(6)
C5 C5 C6 C1 2_655 . -179.3(5)
C4 C5 C6 C7 . . -179.3(4)
C5 C5 C6 C7 2_655 . 0.8(7)
C1 C6 C7 C7 . 2_655 -179.4(5)
C5 C6 C7 C7 . 2_655 0.5(8)
C1 C6 C7 Br1 . . -0.9(6)
C5 C6 C7 Br1 . . 179.1(3)
